data_4312393
loop_
_publ_author_name
'Ryo Kanehama'
'Masamichi Umemiya'
'Fumiyasu Iwahori'
'Hitoshi Miyasaka'
'Ken-ichi Sugiura'
'Masahiro Yamashita'
'Yasukata Yokochi'
'Hiroshi Ito'
'Shin-ichi Kuroda'
'Hideo Kishida'
'Hiroshi Okamoto'

_publ_section_title
;
 Novel ET-Coordinated Copper(I) Complexes: Syntheses, Structures, and
 Physical Properties (ET = BEDT-TTF =
 Bis(ethylenedithio)tetrathiafulvalene)
;
_journal_name_full 'Inorganic Chemistry'
_journal_page_first 7173
_journal_page_last 7181
_journal_paper_doi 10.1021/ic0344362
_journal_volume 42
_journal_year 2003
_chemical_formula_moiety 'C20 H20 Br8 Cu6 O2 S16 '
_chemical_formula_sum 'C20 H20 Br8 Cu6 O2 S16'
_chemical_formula_weight 1825.84
_space_group_IT_number 60
_symmetry_cell_setting orthorhombic
_symmetry_Int_Tables_number 60
_symmetry_space_group_name_Hall '-P 2n 2ab'
_symmetry_space_group_name_H-M 'P b c n'
_cell_angle_alpha 90
_cell_angle_beta 90
_cell_angle_gamma 90
_cell_formula_units_Z 4
_cell_length_a 9.342(1)
_cell_length_b 15.558(2)
_cell_length_c 28.721(5)
_cell_measurement_reflns_used 14395
_cell_measurement_temperature 123.2
_cell_measurement_theta_max 27.5
_cell_measurement_theta_min 3.0
_cell_volume 4174.4(10)
_computing_cell_refinement CRYSTALCLEAR
_computing_data_collection CRYSTALCLEAR
_computing_data_reduction 'teXsan Ver. 1.11'
_computing_publication_material 'teXsan Ver. 1.11'
_computing_structure_refinement 'teXsan Ver. 1.10'
_computing_structure_solution SIR92
_diffrn_detector_area_resol_mean 27.93
_diffrn_measured_fraction_theta_full 0.9981
_diffrn_measured_fraction_theta_max 0.9981
_diffrn_measurement_device_type 'Rigaku/MSC Mercury CCD'
_diffrn_measurement_method \w
_diffrn_radiation_type 'Mo K\a'
_diffrn_radiation_wavelength 0.7107
_diffrn_reflns_av_R_equivalents 0.096
_diffrn_reflns_limit_h_max 12
_diffrn_reflns_limit_h_min -12
_diffrn_reflns_limit_k_max 20
_diffrn_reflns_limit_k_min -16
_diffrn_reflns_limit_l_max 35
_diffrn_reflns_limit_l_min -37
_diffrn_reflns_number 88193
_diffrn_reflns_theta_full 27.48
_diffrn_reflns_theta_max 27.48
_exptl_absorpt_coefficient_mu 11.512
_exptl_absorpt_correction_type none
_exptl_crystal_colour Colorless
_exptl_crystal_density_diffrn 2.905
_exptl_crystal_density_method 'not measured'
_exptl_crystal_description Prism
_exptl_crystal_size_max 0.200
_exptl_crystal_size_mid 0.200
_exptl_crystal_size_min 0.200
_refine_diff_density_max 4.57
_refine_diff_density_min -3.98
_refine_ls_abs_structure_Flack 0.00000
_refine_ls_extinction_method none
_refine_ls_goodness_of_fit_ref 0.996
_refine_ls_hydrogen_treatment noref
_refine_ls_number_parameters 213
_refine_ls_number_reflns 4625
_refine_ls_R_factor_gt 0.0961
_refine_ls_shift/su_max 0.0033
_refine_ls_structure_factor_coef Fsqd
_refine_ls_weighting_details 'w = 1/[\s^2^(Fo^2^) + (0.04000(Max(Fo^2^,0) + 2Fc^2^)/3)^2^]'
_refine_ls_weighting_scheme calc
_refine_ls_wR_factor_ref 0.2314
_reflns_number_gt 2648
_reflns_number_total 4778
_reflns_threshold_expression F^2^>2.0\s(F^2^)
_cod_data_source_file ic0344362si20030708_063147.cif
_cod_data_source_block '_021125'
_cod_original_cell_volume 4174(1)
_cod_original_formula_sum 'C20 H20 Br8 Cu6 O2 S16 '
_cod_database_code 4312393

loop_
_symmetry_equiv_pos_as_xyz
x,y,z
1/2-x,1/2-y,1/2+z
1/2+x,1/2-y,-z
-x,y,1/2-z
-x,-y,-z
1/2+x,1/2+y,1/2-z
1/2-x,1/2+y,z
x,-y,1/2+z

loop_
_atom_site_label
_atom_site_type_symbol
_atom_site_fract_x
_atom_site_fract_y
_atom_site_fract_z
_atom_site_U_iso_or_equiv
_atom_site_adp_type
_atom_site_occupancy
_atom_site_calc_flag
_atom_site_refinement_flags
_atom_site_disorder_assembly
_atom_site_disorder_group
Br(1) Br 1.1371(2) 0.08416(9) -0.30817(5) 0.0198(4) Uani 1.00 d . . .
Br(2) Br 1.1745(2) 0.27210(9) -0.21293(5) 0.0171(4) Uani 1.00 d . . .
Br(3) Br 1.1356(2) 0.1649(1) -0.08233(6) 0.0263(4) Uani 1.00 d . . .
Br(4) Br 0.8440(2) -0.01979(9) -0.05817(5) 0.0175(4) Uani 1.00 d . . .
Cu(1) Cu 1.0000 0.1798(2) -0.2500 0.0350(8) Uiso 1.00 d S . .
Cu(2) Cu 1.0132(3) 0.2163(1) -0.15435(8) 0.0347(6) Uani 1.00 d . . .
Cu(3) Cu 0.9865(2) 0.0521(1) -0.11737(7) 0.0214(5) Uani 1.00 d . . .
Cu(4) Cu 1.0000 0.0000 0.0000 0.020(1) Uani 0.50 d SP . .
Cu(5) Cu 0.949(1) -0.0256(6) 0.0175(3) 0.039(3) Uani 0.25 d P . .
S(1) S 0.8325(4) 0.3030(2) -0.1305(1) 0.0194(9) Uani 1.00 d . . .
S(2) S 0.4665(4) 0.2457(2) -0.1428(1) 0.0186(10) Uani 1.00 d . . .
S(3) S 0.8034(4) 0.2193(2) -0.0393(1) 0.0158(9) Uani 1.00 d . . .
S(4) S 0.5051(4) 0.1725(2) -0.0504(1) 0.0166(9) Uani 1.00 d . . .
S(5) S 0.8094(4) 0.1214(2) 0.0597(1) 0.0161(9) Uani 1.00 d . . .
S(6) S 0.5074(4) 0.0803(2) 0.0484(1) 0.0185(9) Uani 1.00 d . . .
S(7) S 0.8397(4) 0.0399(2) 0.1520(1) 0.0164(9) Uani 1.00 d . . .
S(8) S 0.4705(4) -0.0053(2) 0.1383(1) 0.023(1) Uani 1.00 d . . .
O(1) O 0.930(1) 0.2156(7) -0.2056(4) 0.027(3) Uani 1.00 d . . .
C(1) C 0.697(2) 0.3444(9) -0.1707(5) 0.018(4) Uani 1.00 d . . .
C(2) C 0.596(2) 0.2770(10) -0.1877(5) 0.027(4) Uani 1.00 d . . .
C(3) C 0.725(2) 0.2464(8) -0.0919(5) 0.012(3) Uiso 1.00 d . . .
C(4) C 0.586(2) 0.2252(8) -0.0974(5) 0.015(3) Uiso 1.00 d . . .
C(5) C 0.654(2) 0.1723(8) -0.0156(5) 0.013(3) Uiso 1.00 d . . .
C(6) C 0.662(2) 0.1277(8) 0.0255(5) 0.016(3) Uiso 1.00 d . . .
C(7) C 0.723(2) 0.0637(9) 0.1052(5) 0.013(3) Uiso 1.00 d . . .
C(8) C 0.585(2) 0.0457(8) 0.1005(5) 0.016(3) Uani 1.00 d . . .
C(9) C 0.729(2) -0.039(1) 0.1820(6) 0.036(5) Uiso 1.00 d . . .
C(10) C 0.577(2) -0.008(1) 0.1894(6) 0.031(4) Uani 1.00 d . . .
H(1) H 0.6429 0.3875 -0.1551 0.0222 Uiso 1.00 calc . . .
H(2) H 0.7438 0.3690 -0.1968 0.0222 Uiso 1.00 calc . . .
H(3) H 0.6494 0.2277 -0.1967 0.0329 Uiso 1.00 calc . . .
H(4) H 0.5454 0.2986 -0.2139 0.0329 Uiso 1.00 calc . . .
H(5) H 0.7264 -0.0898 0.1640 0.0433 Uiso 1.00 calc . . .
H(6) H 0.7701 -0.0501 0.2115 0.0433 Uiso 1.00 calc . . .
H(7) H 0.5797 0.0477 0.2022 0.0373 Uiso 1.00 calc . . .
H(8) H 0.5322 -0.0465 0.2109 0.0373 Uiso 1.00 calc . . .

loop_
_atom_site_aniso_label
_atom_site_aniso_U_11
_atom_site_aniso_U_22
_atom_site_aniso_U_33
_atom_site_aniso_U_12
_atom_site_aniso_U_13
_atom_site_aniso_U_23
Br(1) 0.0247(9) 0.0179(7) 0.0170(7) -0.0052(7) -0.0087(7) -0.0016(6)
Br(2) 0.0147(8) 0.0194(7) 0.0172(7) -0.0064(6) -0.0004(6) 0.0020(6)
Br(3) 0.0130(8) 0.0383(9) 0.0276(8) -0.0030(7) -0.0019(7) -0.0152(7)
Br(4) 0.0129(7) 0.0206(7) 0.0190(7) -0.0034(6) -0.0018(6) -0.0016(6)
Cu(2) 0.031(1) 0.044(1) 0.029(1) 0.005(1) 0.0099(9) 0.0072(9)
Cu(3) 0.021(1) 0.0205(9) 0.0223(10) 0.0019(8) -0.0009(9) 0.0027(7)
Cu(4) 0.018(3) 0.022(3) 0.020(3) -0.014(2) -0.005(2) 0.006(2)
Cu(5) 0.035(6) 0.058(6) 0.025(4) 0.008(5) -0.026(4) -0.011(4)
S(1) 0.020(2) 0.012(2) 0.027(2) -0.005(1) -0.004(2) 0.010(1)
S(2) 0.012(2) 0.027(2) 0.016(2) 0.000(2) -0.001(2) 0.004(2)
S(3) 0.007(2) 0.023(2) 0.017(2) 0.000(2) 0.000(2) 0.002(1)
S(4) 0.008(2) 0.026(2) 0.017(2) -0.001(2) -0.001(2) 0.006(2)
S(5) 0.011(2) 0.022(2) 0.015(2) -0.001(2) -0.001(2) 0.009(1)
S(6) 0.009(2) 0.024(2) 0.023(2) -0.001(2) 0.003(2) 0.001(2)
S(7) 0.022(2) 0.014(2) 0.013(2) 0.001(2) 0.002(2) 0.005(1)
S(8) 0.020(2) 0.019(2) 0.029(2) 0.000(2) 0.007(2) 0.008(2)
O(1) 0.021(6) 0.031(6) 0.030(5) -0.001(5) 0.011(4) 0.008(5)
C(1) 0.025(8) 0.025(7) 0.005(6) -0.014(6) -0.001(5) 0.008(5)
C(2) 0.029(9) 0.031(9) 0.022(8) -0.027(6) 0.017(5) -0.009(7)
C(8) 0.013(8) 0.008(7) 0.027(6) 0.003(5) 0.000(4) 0.003(5)
C(10) 0.019(9) 0.041(10) 0.033(8) 0.003(8) 0.001(6) -0.001(8)

loop_
_atom_type_symbol
_atom_type_description
_atom_type_scat_dispersion_real
_atom_type_scat_dispersion_imag
_atom_type_scat_source
C C 0.003 0.002
;International Tables for Crystallography
(1992, Vol. C, Tables 4.2.6.8 and 6.1.1.1)
;
H H 0.000 0.000
;International Tables for Crystallography
(1992, Vol. C, Table 6.1.1.2)
;
Br Br -0.290 2.459
;International Tables for Crystallography
(1992, Vol. C, Tables 4.2.6.8 and 6.1.1.1)
;
Cu Cu 0.320 1.265
;International Tables for Crystallography
(1992, Vol. C, Tables 4.2.6.8 and 6.1.1.1)
;
O O 0.011 0.006
;International Tables for Crystallography
(1992, Vol. C, Tables 4.2.6.8 and 6.1.1.1)
;
S S 0.125 0.123
;International Tables for Crystallography
(1992, Vol. C, Tables 4.2.6.8 and 6.1.1.1)
;

loop_
_geom_angle_atom_site_label_1
_geom_angle_atom_site_label_2
_geom_angle_atom_site_label_3
_geom_angle
_geom_angle_site_symmetry_1
_geom_angle_site_symmetry_2
_geom_angle_site_symmetry_3
_geom_angle_publ_flag
Cu(1) Br(1) Cu(2) 64.05(7) . . 4_754 yes
Cu(1) Br(1) Cu(3) 116.32(8) . . 4_754 yes
Cu(1) Br(1) O(1) 36.5(3) . . 4_754 yes
Cu(2) Br(1) Cu(3) 64.49(7) 4_754 . 4_754 yes
Cu(2) Br(1) O(1) 37.8(3) 4_754 . 4_754 yes
Cu(3) Br(1) O(1) 102.2(3) 4_754 . 4_754 yes
Cu(1) Br(2) Cu(2) 70.93(7) . . . yes
Cu(2) Br(3) Cu(3) 68.24(8) . . . yes
Cu(3) Br(4) Cu(4) 95.86(7) . . . yes
Cu(3) Br(4) Cu(5) 115.4(2) . . . yes
Cu(3) Br(4) Cu(5) 76.1(2) . . 5_755 yes
Cu(4) Br(4) Cu(5) 19.6(2) . . . yes
Cu(4) Br(4) Cu(5) 19.7(2) . . 5_755 yes
Cu(5) Br(4) Cu(5) 39.3(4) . . 5_755 yes
Br(1) Cu(1) Br(1) 109.5(1) . . 4_754 yes
Br(1) Cu(1) Br(2) 107.03(5) . . . yes
Br(1) Cu(1) Br(2) 113.09(5) . . 4_754 yes
Br(1) Cu(1) Cu(2) 136.77(8) . . . yes
Br(1) Cu(1) Cu(2) 60.29(6) . . 4_754 yes
Br(1) Cu(1) O(1) 163.2(4) . . . yes
Br(1) Cu(1) O(1) 57.3(4) . . 4_754 yes
Br(1) Cu(1) Br(2) 113.09(5) 4_754 . . yes
Br(1) Cu(1) Br(2) 107.03(5) 4_754 . 4_754 yes
Br(1) Cu(1) Cu(2) 60.29(6) 4_754 . . yes
Br(1) Cu(1) Cu(2) 136.77(8) 4_754 . 4_754 yes
Br(1) Cu(1) O(1) 57.3(4) 4_754 . . yes
Br(1) Cu(1) O(1) 163.2(4) 4_754 . 4_754 yes
Br(2) Cu(1) Br(2) 107.2(1) . . 4_754 yes
Br(2) Cu(1) Cu(2) 54.55(6) . . . yes
Br(2) Cu(1) Cu(2) 109.91(9) . . 4_754 yes
Br(2) Cu(1) O(1) 72.9(4) . . . yes
Br(2) Cu(1) O(1) 82.2(4) . . 4_754 yes
Br(2) Cu(1) Cu(2) 109.91(9) 4_754 . . yes
Br(2) Cu(1) Cu(2) 54.55(6) 4_754 . 4_754 yes
Br(2) Cu(1) O(1) 82.2(4) 4_754 . . yes
Br(2) Cu(1) O(1) 72.9(4) 4_754 . 4_754 yes
Cu(2) Cu(1) Cu(2) 156.7(1) . . 4_754 yes
Cu(2) Cu(1) O(1) 29.9(4) . . . yes
Cu(2) Cu(1) O(1) 136.1(4) . . 4_754 yes
Cu(2) Cu(1) O(1) 136.1(4) 4_754 . . yes
Cu(2) Cu(1) O(1) 29.9(4) 4_754 . 4_754 yes
O(1) Cu(1) O(1) 137.6(8) . . 4_754 yes
Br(1) Cu(2) Br(2) 108.58(9) 4_754 . . yes
Br(1) Cu(2) Br(3) 108.89(9) 4_754 . . yes
Br(1) Cu(2) Cu(1) 55.66(7) 4_754 . . yes
Br(1) Cu(2) Cu(3) 53.72(7) 4_754 . . yes
Br(1) Cu(2) S(1) 100.7(1) 4_754 . . yes
Br(1) Cu(2) O(1) 53.3(4) 4_754 . . yes
Br(2) Cu(2) Br(3) 114.0(1) . . . yes
Br(2) Cu(2) Cu(1) 54.52(7) . . . yes
Br(2) Cu(2) Cu(3) 130.7(1) . . . yes
Br(2) Cu(2) S(1) 117.4(1) . . . yes
Br(2) Cu(2) O(1) 71.2(4) . . . yes
Br(3) Cu(2) Cu(1) 140.1(1) . . . yes
Br(3) Cu(2) Cu(3) 55.23(7) . . . yes
Br(3) Cu(2) S(1) 106.4(1) . . . yes
Br(3) Cu(2) O(1) 160.9(4) . . . yes
Cu(1) Cu(2) Cu(3) 100.63(10) . . . yes
Cu(1) Cu(2) S(1) 112.5(1) . . . yes
Cu(1) Cu(2) O(1) 27.4(4) . . . yes
Cu(3) Cu(2) S(1) 111.4(1) . . . yes
Cu(3) Cu(2) O(1) 106.9(4) . . . yes
S(1) Cu(2) O(1) 85.6(4) . . . yes
Br(1) Cu(3) Br(3) 118.25(9) 4_754 . . yes
Br(1) Cu(3) Br(4) 116.13(10) 4_754 . . yes
Br(1) Cu(3) Cu(2) 61.79(7) 4_754 . . yes
Br(1) Cu(3) S(7) 94.5(1) 4_754 . 5_755 yes
Br(3) Cu(3) Br(4) 110.64(9) . . . yes
Br(3) Cu(3) Cu(2) 56.53(7) . . . yes
Br(3) Cu(3) S(7) 102.3(1) . . 5_755 yes
Br(4) Cu(3) Cu(2) 137.68(10) . . . yes
Br(4) Cu(3) S(7) 112.9(1) . . 5_755 yes
Cu(2) Cu(3) S(7) 109.4(1) . . 5_755 yes
Br(4) Cu(4) Br(4) 180.0 . . 5_755 yes
Br(4) Cu(4) Cu(5) 90.8(6) . . . yes
Br(4) Cu(4) Cu(5) 89.2(6) . . 5_755 yes
Br(4) Cu(4) Cu(5) 89.2(6) 5_755 . . yes
Br(4) Cu(4) Cu(5) 90.8(6) 5_755 . 5_755 yes
Cu(5) Cu(4) Cu(5) 180.0 . . 5_755 yes
Br(4) Cu(5) Br(4) 140.7(4) . . 5_755 yes
Br(4) Cu(5) Cu(4) 69.7(6) . . . yes
Br(4) Cu(5) Cu(5) 69.7(6) . . 5_755 yes
Br(4) Cu(5) Cu(4) 71.0(6) 5_755 . . yes
Br(4) Cu(5) Cu(5) 71.0(6) 5_755 . 5_755 yes
Cu(4) Cu(5) Cu(5) 0.0 . . 5_755 yes
Cu(2) S(1) C(1) 122.3(5) . . . yes
Cu(2) S(1) C(3) 108.8(5) . . . yes
C(1) S(1) C(3) 100.3(7) . . . yes
C(2) S(2) C(4) 98.8(7) . . . yes
C(3) S(3) C(5) 95.9(7) . . . yes
C(4) S(4) C(5) 95.8(7) . . . yes
C(6) S(5) C(7) 94.8(7) . . . yes
C(6) S(6) C(8) 96.5(7) . . . yes
Cu(3) S(7) C(7) 103.3(5) 5_755 . . yes
Cu(3) S(7) C(9) 100.6(6) 5_755 . . yes
C(7) S(7) C(9) 98.5(8) . . . yes
C(8) S(8) C(10) 100.9(8) . . . yes
Br(1) O(1) Cu(1) 86.2(5) 4_754 . . yes
Br(1) O(1) Cu(2) 88.9(4) 4_754 . . yes
Cu(1) O(1) Cu(2) 122.6(7) . . . yes
S(1) C(1) C(2) 113(1) . . . yes
S(2) C(2) C(1) 111(1) . . . yes
S(1) C(3) S(3) 115.7(8) . . . yes
S(1) C(3) C(4) 127(1) . . . yes
S(3) C(3) C(4) 116(1) . . . yes
S(2) C(4) S(4) 112.8(8) . . . yes
S(2) C(4) C(3) 131(1) . . . yes
S(4) C(4) C(3) 116(1) . . . yes
S(3) C(5) S(4) 115.4(8) . . . yes
S(3) C(5) C(6) 120(1) . . . yes
S(4) C(5) C(6) 123(1) . . . yes
S(5) C(6) S(6) 115.4(8) . . . yes
S(5) C(6) C(5) 124(1) . . . yes
S(6) C(6) C(5) 119(1) . . . yes
S(5) C(7) S(7) 112.6(8) . . . yes
S(5) C(7) C(8) 118(1) . . . yes
S(7) C(7) C(8) 129(1) . . . yes
S(6) C(8) S(8) 115.4(9) . . . yes
S(6) C(8) C(7) 114(1) . . . yes
S(8) C(8) C(7) 129(1) . . . yes
S(7) C(9) C(10) 113(1) . . . yes
S(8) C(10) C(9) 114(1) . . . yes

loop_
_geom_bond_atom_site_label_1
_geom_bond_atom_site_label_2
_geom_bond_distance
_geom_bond_site_symmetry_1
_geom_bond_site_symmetry_2
_geom_bond_publ_flag
Br(1) Cu(1) 2.578(2) . . yes
Br(1) Cu(2) 2.712(3) . 4_754 yes
Br(1) Cu(3) 2.481(2) . 4_754 yes
Br(1) O(1) 2.18(1) . 4_754 yes
Br(2) Cu(1) 2.419(2) . . yes
Br(2) Cu(2) 2.420(3) . . yes
Br(3) Cu(2) 2.495(3) . . yes
Br(3) Cu(3) 2.457(3) . . yes
Br(4) Cu(3) 2.432(2) . . yes
Br(4) Cu(4) 2.239(2) . . yes
Br(4) Cu(5) 2.387(9) . . yes
Br(4) Cu(5) 2.367(9) . 5_755 yes
Cu(1) Cu(2) 2.808(2) . . yes
Cu(1) Cu(2) 2.808(2) . 4_754 yes
Cu(1) O(1) 1.54(1) . . yes
Cu(1) O(1) 1.54(1) . 4_754 yes
Cu(2) Cu(3) 2.778(3) . . yes
Cu(2) S(1) 2.268(5) . . yes
Cu(2) O(1) 1.66(1) . . yes
Cu(3) S(7) 2.382(4) . 5_755 yes
Cu(4) Cu(5) 0.799(10) . . yes
Cu(4) Cu(5) 0.799(10) . 5_755 yes
Cu(5) Cu(5) 1.60(2) . 5_755 yes
S(1) C(1) 1.83(2) . . yes
S(1) C(3) 1.74(1) . . yes
S(2) C(2) 1.83(2) . . yes
S(2) C(4) 1.74(2) . . yes
S(3) C(3) 1.73(1) . . yes
S(3) C(5) 1.72(1) . . yes
S(4) C(4) 1.75(1) . . yes
S(4) C(5) 1.71(1) . . yes
S(5) C(6) 1.70(2) . . yes
S(5) C(7) 1.78(1) . . yes
S(6) C(6) 1.75(2) . . yes
S(6) C(8) 1.75(2) . . yes
S(7) C(7) 1.77(1) . . yes
S(7) C(9) 1.82(2) . . yes
S(8) C(8) 1.71(2) . . yes
S(8) C(10) 1.77(2) . . yes
C(1) C(2) 1.49(2) . . yes
C(3) C(4) 1.35(2) . . yes
C(5) C(6) 1.37(2) . . yes
C(7) C(8) 1.33(2) . . yes
C(9) C(10) 1.51(2) . . yes

loop_
_geom_contact_atom_site_label_1
_geom_contact_atom_site_label_2
_geom_contact_distance
_geom_contact_site_symmetry_1
_geom_contact_site_symmetry_2
_geom_contact_publ_flag
Br(1) Cu(1) 2.578(2) . . ?
Br(1) Cu(2) 2.712(3) . 4_754 ?
Cu(1) Cu(2) 2.808(2) . . ?
Cu(1) Cu(2) 2.808(2) . 4_754 ?
Cu(2) Cu(3) 2.778(3) . . ?
Br(1) S(7) 3.572(4) . 8_554 ?
Br(2) S(2) 3.415(4) . 1_655 ?
Br(3) S(4) 3.573(4) . 1_655 ?
Br(4) S(6) 3.426(4) . 5_655 ?
S(1) S(6) 3.395(5) . 3_555 ?
S(1) S(8) 3.408(5) . 3_555 ?
S(1) C(8) 3.44(1) . 3_555 ?
S(2) S(5) 3.483(5) . 3_455 ?
S(2) S(7) 3.549(5) . 3_455 ?

loop_
_geom_torsion_atom_site_label_1
_geom_torsion_atom_site_label_2
_geom_torsion_atom_site_label_3
_geom_torsion_atom_site_label_4
_geom_torsion
_geom_torsion_site_symmetry_1
_geom_torsion_site_symmetry_2
_geom_torsion_site_symmetry_3
_geom_torsion_site_symmetry_4
_geom_torsion_publ_flag
Br(1) Cu(1) Br(1) Cu(2) 133.47(7) . . 4_754 . yes
Br(1) Cu(1) Br(1) Cu(3) 94.29(8) . . 4_754 . yes
Br(1) Cu(1) Br(1) O(1) 168.4(5) . . 4_754 . yes
Br(1) Cu(1) Br(2) Cu(2) -135.8(1) . . . . yes
Br(1) Cu(1) Br(2) Cu(2) -15.20(9) . . 4_754 4_754 yes
Br(1) Cu(1) Cu(2) Br(2) 76.6(1) . . . . yes
Br(1) Cu(1) Cu(2) Br(3) -9.2(3) . . . . yes
Br(1) Cu(1) Cu(2) Cu(3) -56.4(2) . . . . yes
Br(1) Cu(1) Cu(2) S(1) -175.0(2) . . . . yes
Br(1) Cu(1) Cu(2) O(1) -162.6(8) . . . . yes
Br(1) Cu(1) Cu(2) Br(2) 163.88(10) . . 4_754 4_754 yes
Br(1) Cu(1) Cu(2) Br(3) 78.2(2) . . 4_754 4_754 yes
Br(1) Cu(1) Cu(2) Cu(3) 30.97(7) . . 4_754 4_754 yes
Br(1) Cu(1) Cu(2) S(1) -87.7(1) . . 4_754 4_754 yes
Br(1) Cu(1) Cu(2) O(1) -75.2(8) . . 4_754 4_754 yes
Br(1) Cu(1) O(1) Cu(2) 45(1) . . . . yes
Br(1) Cu(1) O(1) Cu(2) 86.2(7) . . 4_754 4_754 yes
Br(1) Cu(2) Br(2) Cu(1) 13.99(9) . 4_754 4_754 . yes
Br(1) Cu(2) Cu(1) Br(2) 98.74(7) . 4_754 . . yes
Br(1) Cu(2) Cu(1) Br(2) -163.88(10) . 4_754 . 4_754 yes
Br(1) Cu(2) Cu(1) Cu(2) 142.77(6) . 4_754 . . yes
Br(1) Cu(2) Cu(1) O(1) -175.5(6) . 4_754 . . yes
Br(1) Cu(2) Cu(1) O(1) 75.2(8) . 4_754 . 4_754 yes
Br(1) Cu(2) Cu(3) Br(3) 176.8(1) . 4_754 4_754 4_754 yes
Br(1) Cu(2) Cu(3) Br(4) -98.8(2) . 4_754 4_754 4_754 yes
Br(1) Cu(2) S(1) C(1) -57.9(6) . 4_754 4_754 4_754 yes
Br(1) Cu(2) S(1) C(3) 58.1(5) . 4_754 4_754 4_754 yes
Br(1) Cu(2) O(1) Cu(1) -84.8(7) . 4_754 4_754 . yes
Br(1) Cu(3) Cu(2) Br(2) -83.7(1) . 4_754 4_754 4_754 yes
Br(1) Cu(3) Cu(2) Br(3) -176.8(1) . 4_754 4_754 4_754 yes
Br(1) Cu(3) Cu(2) Cu(1) -31.81(7) . 4_754 4_754 . yes
Br(1) Cu(3) Cu(2) S(1) 87.7(1) . 4_754 4_754 4_754 yes
Br(1) Cu(3) Cu(2) O(1) -4.3(4) . 4_754 4_754 4_754 yes
Br(1) O(1) Cu(1) Br(2) 116.0(3) . 4_754 . . yes
Br(1) O(1) Cu(1) Br(2) -133.2(4) . 4_754 . 4_754 yes
Br(1) O(1) Cu(1) Cu(2) 125.6(4) . 4_754 . . yes
Br(1) O(1) Cu(1) Cu(2) -86.2(7) . 4_754 . 4_754 yes
Br(1) O(1) Cu(1) O(1) 169.9(4) . 4_754 . . yes
Br(1) O(1) Cu(2) Br(2) 132.4(4) . 4_754 4_754 4_754 yes
Br(1) O(1) Cu(2) Br(3) 23(1) . 4_754 4_754 4_754 yes
Br(1) O(1) Cu(2) Cu(1) 84.8(7) . 4_754 4_754 . yes
Br(1) O(1) Cu(2) Cu(3) 4.3(4) . 4_754 4_754 4_754 yes
Br(1) O(1) Cu(2) S(1) -106.8(3) . 4_754 4_754 4_754 yes
Br(2) Cu(1) Br(1) Cu(2) -103.6(1) . . . 4_754 yes
Br(2) Cu(1) Br(1) Cu(3) -142.79(8) . . . 4_754 yes
Br(2) Cu(1) Br(1) O(1) -68.6(5) . . . 4_754 yes
Br(2) Cu(1) Br(1) Cu(2) 14.23(9) . . 4_754 . yes
Br(2) Cu(1) Br(1) Cu(3) -24.9(1) . . 4_754 . yes
Br(2) Cu(1) Br(1) O(1) 49.2(5) . . 4_754 . yes
Br(2) Cu(1) Br(2) Cu(2) 102.54(7) . . 4_754 4_754 yes
Br(2) Cu(1) Cu(2) Br(3) -85.7(2) . . . . yes
Br(2) Cu(1) Cu(2) Cu(3) -132.9(1) . . . . yes
Br(2) Cu(1) Cu(2) S(1) 108.4(1) . . . . yes
Br(2) Cu(1) Cu(2) O(1) 120.9(8) . . . . yes
Br(2) Cu(1) Cu(2) Br(3) 176.9(1) . . 4_754 4_754 yes
Br(2) Cu(1) Cu(2) Cu(3) 129.71(10) . . 4_754 4_754 yes
Br(2) Cu(1) Cu(2) S(1) 11.0(2) . . 4_754 4_754 yes
Br(2) Cu(1) Cu(2) O(1) 23.5(8) . . 4_754 4_754 yes
Br(2) Cu(1) O(1) Cu(2) -47.0(6) . . . . yes
Br(2) Cu(1) O(1) Cu(2) -157.8(7) . . 4_754 4_754 yes
Br(2) Cu(2) Br(1) Cu(1) -13.80(8) . . 4_754 . yes
Br(2) Cu(2) Br(1) Cu(3) 127.3(1) . . 4_754 . yes
Br(2) Cu(2) Br(1) O(1) -47.6(5) . . 4_754 . yes
Br(2) Cu(2) Br(3) Cu(3) -124.1(1) . . . . yes
Br(2) Cu(2) Cu(1) Cu(2) -53.35(6) . . . 4_754 yes
Br(2) Cu(2) Cu(1) O(1) -120.9(8) . . . . yes
Br(2) Cu(2) Cu(1) O(1) -11.7(6) . . . 4_754 yes
Br(2) Cu(2) Cu(3) Br(3) 93.1(1) . . . . yes
Br(2) Cu(2) Cu(3) Br(4) 177.5(1) . . . . yes
Br(2) Cu(2) Cu(3) S(7) 0.9(2) . . . 5_755 yes
Br(2) Cu(2) S(1) C(1) 59.7(6) . . . . yes
Br(2) Cu(2) S(1) C(3) 175.7(5) . . . . yes
Br(2) Cu(2) O(1) Cu(1) 47.6(6) . . . . yes
Br(3) Cu(2) Br(1) Cu(1) -138.4(1) . . 4_754 . yes
Br(3) Cu(2) Br(1) Cu(3) 2.75(9) . . 4_754 . yes
Br(3) Cu(2) Br(1) O(1) -172.2(5) . . 4_754 . yes
Br(3) Cu(2) Br(2) Cu(1) 135.5(1) . . . . yes
Br(3) Cu(2) Cu(1) Cu(2) -139.1(2) . . . 4_754 yes
Br(3) Cu(2) Cu(1) O(1) 153.4(8) . . . . yes
Br(3) Cu(2) Cu(1) O(1) -97.4(6) . . . 4_754 yes
Br(3) Cu(2) Cu(3) Br(4) 84.3(1) . . . . yes
Br(3) Cu(2) Cu(3) S(7) -92.2(1) . . . 5_755 yes
Br(3) Cu(2) S(1) C(1) -171.4(5) . . . . yes
Br(3) Cu(2) S(1) C(3) -55.4(5) . . . . yes
Br(3) Cu(2) O(1) Cu(1) -61(1) . . . . yes
Br(3) Cu(3) Br(1) Cu(1) 36.0(1) . . 4_754 . yes
Br(3) Cu(3) Br(1) Cu(2) -3.00(10) . . 4_754 . yes
Br(3) Cu(3) Br(1) O(1) 0.2(3) . . 4_754 . yes
Br(3) Cu(3) Br(4) Cu(4) -29.61(9) . . . . yes
Br(3) Cu(3) Br(4) Cu(5) -30.2(3) . . . . yes
Br(3) Cu(3) Br(4) Cu(5) -29.0(3) . . . 5_755 yes
Br(3) Cu(3) Cu(2) Cu(1) 145.02(10) . . . . yes
Br(3) Cu(3) Cu(2) S(1) -95.5(1) . . . . yes
Br(3) Cu(3) Cu(2) O(1) 172.6(4) . . . . yes
Br(3) Cu(3) S(7) C(7) 53.9(5) . . 5_755 5_755 yes
Br(3) Cu(3) S(7) C(9) -47.5(6) . . 5_755 5_755 yes
Br(4) Cu(3) Br(1) Cu(1) 171.19(9) . . 4_754 . yes
Br(4) Cu(3) Br(1) Cu(2) 132.2(1) . . 4_754 . yes
Br(4) Cu(3) Br(1) O(1) 135.4(3) . . 4_754 . yes
Br(4) Cu(3) Br(3) Cu(2) -134.3(1) . . . . yes
Br(4) Cu(3) Cu(2) Cu(1) -130.6(1) . . . . yes
Br(4) Cu(3) Cu(2) S(1) -11.2(2) . . . . yes
Br(4) Cu(3) Cu(2) O(1) -103.1(4) . . . . yes
Br(4) Cu(3) S(7) C(7) -65.0(5) . . 5_755 5_755 yes
Br(4) Cu(3) S(7) C(9) -166.5(6) . . 5_755 5_755 yes
Br(4) Cu(5) Br(4) Cu(3) 178.3(7) . . 5_755 5_755 yes
Br(4) Cu(5) Br(4) Cu(4) 0.0 . . 5_755 . yes
Br(4) Cu(5) Br(4) Cu(5) 0.0 . . 5_755 5_755 yes
Br(4) Cu(5) Cu(5) Br(4) 180.0 . . 5_755 5_755 yes
Br(4) Cu(5) Br(4) Cu(3) -1.8(8) . 5_755 5_755 5_755 yes
Br(4) Cu(5) Br(4) Cu(4) 0.0 . 5_755 5_755 . yes
Br(4) Cu(5) Br(4) Cu(5) 0.0 . 5_755 5_755 . yes
Br(4) Cu(5) Cu(5) Br(4) -180.0 . 5_755 . 5_755 yes
Cu(1) Br(1) Cu(2) Cu(3) -141.14(9) . . 4_754 4_754 yes
Cu(1) Br(1) Cu(2) S(1) 110.1(1) . . 4_754 4_754 yes
Cu(1) Br(1) Cu(2) O(1) 33.8(5) . . 4_754 4_754 yes
Cu(1) Br(1) Cu(3) Cu(2) 39.01(10) . . 4_754 4_754 yes
Cu(1) Br(1) O(1) Cu(2) -122.8(7) . . 4_754 4_754 yes
Cu(1) Br(1) Cu(2) Cu(3) -141.14(9) . 4_754 . . yes
Cu(1) Br(1) Cu(2) S(1) 110.1(1) . 4_754 . . yes
Cu(1) Br(1) Cu(2) O(1) 33.8(5) . 4_754 . . yes
Cu(1) Br(1) Cu(3) Cu(2) 39.01(10) . 4_754 . . yes
Cu(1) Br(1) Cu(3) S(7) -70.6(1) . 4_754 . 5_755 yes
Cu(1) Br(1) O(1) Cu(2) -122.8(7) . 4_754 . . yes
Cu(1) Br(2) Cu(2) Cu(3) 71.7(1) . . . . yes
Cu(1) Br(2) Cu(2) S(1) -99.2(2) . . . . yes
Cu(1) Br(2) Cu(2) O(1) -24.7(4) . . . . yes
Cu(1) Br(2) Cu(2) Cu(3) 71.7(1) . 4_754 4_754 4_754 yes
Cu(1) Br(2) Cu(2) S(1) -99.2(2) . 4_754 4_754 4_754 yes
Cu(1) Br(2) Cu(2) O(1) -24.7(4) . 4_754 4_754 4_754 yes
Cu(1) Cu(2) Br(1) Cu(3) 141.14(9) . . 4_754 . yes
Cu(1) Cu(2) Br(1) O(1) -33.8(5) . . 4_754 . yes
Cu(1) Cu(2) Br(3) Cu(3) -61.4(2) . . . . yes
Cu(1) Cu(2) Cu(3) S(7) 52.8(1) . . . 5_755 yes
Cu(1) Cu(2) S(1) C(1) -0.8(6) . . . . yes
Cu(1) Cu(2) S(1) C(3) 115.2(5) . . . . yes
Cu(1) Cu(2) Br(1) Cu(3) 141.14(9) . 4_754 . 4_754 yes
Cu(1) Cu(2) Br(1) O(1) -33.8(5) . 4_754 . 4_754 yes
Cu(1) Cu(2) S(1) C(1) -0.8(6) . 4_754 4_754 4_754 yes
Cu(1) Cu(2) S(1) C(3) 115.2(5) . 4_754 4_754 4_754 yes
Cu(1) O(1) Br(1) Cu(2) 122.8(7) . . 4_754 . yes
Cu(1) O(1) Br(1) Cu(3) 118.1(4) . . 4_754 . yes
Cu(1) O(1) Cu(2) Cu(3) -80.5(7) . . . . yes
Cu(1) O(1) Cu(2) S(1) 168.5(7) . . . . yes
Cu(1) O(1) Br(1) Cu(2) 122.8(7) . 4_754 . 4_754 yes
Cu(1) O(1) Br(1) Cu(3) 118.1(4) . 4_754 . 4_754 yes
Cu(1) O(1) Cu(2) Cu(3) -80.5(7) . 4_754 4_754 4_754 yes
Cu(1) O(1) Cu(2) S(1) 168.5(7) . 4_754 4_754 4_754 yes
Cu(2) Br(1) Cu(1) O(1) -35.0(5) . 4_754 . . yes
Cu(2) Br(1) Cu(1) O(1) 169(1) . 4_754 . 4_754 yes
Cu(2) Br(1) Cu(3) S(7) -109.6(1) . 4_754 . 5_755 yes
Cu(2) Br(2) Cu(1) O(1) 26.6(4) . . . . yes
Cu(2) Br(2) Cu(1) O(1) 171.9(4) . . . 4_754 yes
Cu(2) Br(3) Cu(3) S(7) 105.2(1) . . . 5_755 yes
Cu(2) Cu(1) Br(1) Cu(3) 161.3(1) . . . 4_754 yes
Cu(2) Cu(1) Br(1) O(1) -124.6(5) . . . 4_754 yes
Cu(2) Cu(1) Br(1) Cu(3) -39.18(9) . . 4_754 . yes
Cu(2) Cu(1) Br(1) O(1) 35.0(5) . . 4_754 . yes
Cu(2) Cu(1) Cu(2) Cu(3) 173.74(8) . . 4_754 4_754 yes
Cu(2) Cu(1) Cu(2) S(1) 55.1(1) . . 4_754 4_754 yes
Cu(2) Cu(1) Cu(2) O(1) 67.5(8) . . 4_754 4_754 yes
Cu(2) Cu(3) Br(1) O(1) 3.2(3) . . 4_754 . yes
Cu(2) Cu(3) Br(4) Cu(4) -92.1(1) . . . . yes
Cu(2) Cu(3) Br(4) Cu(5) -92.7(3) . . . . yes
Cu(2) Cu(3) Br(4) Cu(5) -91.6(3) . . . 5_755 yes
Cu(2) Cu(3) S(7) C(7) 112.5(5) . . 5_755 5_755 yes
Cu(2) Cu(3) S(7) C(9) 11.0(6) . . 5_755 5_755 yes
Cu(2) S(1) C(1) C(2) 70(1) . . . . yes
Cu(2) S(1) C(3) S(3) 66.7(8) . . . . yes
Cu(2) S(1) C(3) C(4) -116(1) . . . . yes
Cu(2) O(1) Br(1) Cu(3) -4.7(4) . . 4_754 . yes
Cu(2) O(1) Cu(1) O(1) -103.9(7) . . . 4_754 yes
Cu(3) Br(1) Cu(1) O(1) -74.1(5) . 4_754 . . yes
Cu(3) Br(1) Cu(1) O(1) 130(1) . 4_754 . 4_754 yes
Cu(3) Br(1) Cu(2) S(1) -108.8(1) . 4_754 . . yes
Cu(3) Br(1) Cu(2) O(1) 174.9(5) . 4_754 . . yes
Cu(3) Br(3) Cu(2) S(1) 105.0(1) . . . . yes
Cu(3) Br(3) Cu(2) O(1) -22(1) . . . . yes
Cu(3) Br(4) Cu(4) Cu(5) -178.4(7) . . . . yes
Cu(3) Br(4) Cu(4) Cu(5) 1.6(7) . . . 5_755 yes
Cu(3) Br(4) Cu(5) Cu(4) 1.8(8) . . . . yes
Cu(3) Br(4) Cu(5) Cu(5) 1.8(8) . . . 5_755 yes
Cu(3) Br(4) Cu(5) Cu(4) -178.3(7) . . 5_755 . yes
Cu(3) Br(4) Cu(5) Cu(5) -178.3(7) . . 5_755 . yes
Cu(3) Cu(2) Br(1) O(1) -174.9(5) . . 4_754 . yes
Cu(3) Cu(2) Cu(1) O(1) 106.2(8) . . . . yes
Cu(3) Cu(2) Cu(1) O(1) -144.6(6) . . . 4_754 yes
Cu(3) Cu(2) S(1) C(1) -112.9(6) . . . . yes
Cu(3) Cu(2) S(1) C(3) 3.1(5) . . . . yes
Cu(3) S(7) C(7) S(5) 63.5(7) . 5_755 5_755 5_755 yes
Cu(3) S(7) C(7) C(8) -117(1) . 5_755 5_755 5_755 yes
Cu(3) S(7) C(9) C(10) 154(1) . 5_755 5_755 5_755 yes
Cu(4) Br(4) Cu(3) S(7) 84.4(1) . . . 5_755 yes
Cu(4) Br(4) Cu(5) Cu(5) 0.0 . . . 5_755 yes
Cu(4) Br(4) Cu(5) Cu(5) 0.0 . . 5_755 . yes
Cu(4) Br(4) Cu(3) S(7) -84.4(1) . 5_755 5_755 . yes
Cu(4) Br(4) Cu(5) Cu(5) 0.0 . 5_755 . 5_755 yes
Cu(4) Br(4) Cu(5) Cu(5) 0.0 . 5_755 5_755 . yes
Cu(4) Cu(5) Br(4) Cu(5) 0.0 . . . 5_755 yes
Cu(4) Cu(5) Br(4) Cu(5) 0.0 . . 5_755 5_755 yes
Cu(4) Cu(5) Br(4) Cu(5) 0.0 . 5_755 . . yes
Cu(4) Cu(5) Br(4) Cu(5) 0.0 . 5_755 5_755 . yes
Cu(5) Br(4) Cu(3) S(7) 83.8(3) . . . 5_755 yes
Cu(5) Br(4) Cu(5) Br(4) 0.0 . . 5_755 5_755 yes
Cu(5) Br(4) Cu(3) S(7) -84.9(3) . 5_755 5_755 . yes
Cu(5) Br(4) Cu(5) Br(4) 0.0 . 5_755 5_755 . yes
S(1) Cu(2) Br(1) O(1) 76.3(5) . . 4_754 . yes
S(1) Cu(2) Cu(1) O(1) -12.5(8) . . . . yes
S(1) Cu(2) Cu(1) O(1) 96.7(6) . . . 4_754 yes
S(1) Cu(2) Cu(3) S(7) 172.3(2) . . . 5_755 yes
S(1) C(1) C(2) S(2) 74(1) . . . . yes
S(1) C(3) S(3) C(5) 177.2(8) . . . . yes
S(1) C(3) C(4) S(2) 0(2) . . . . yes
S(1) C(3) C(4) S(4) -176.8(8) . . . . yes
S(2) C(4) S(4) C(5) -177.0(8) . . . . yes
S(2) C(4) C(3) S(3) 176.2(9) . . . . yes
S(3) C(3) S(1) C(1) -163.8(8) . . . . yes
S(3) C(3) C(4) S(4) 0(1) . . . . yes
S(3) C(5) S(4) C(4) 0.0(9) . . . . yes
S(3) C(5) C(6) S(5) 6(1) . . . . yes
S(3) C(5) C(6) S(6) -179.6(7) . . . . yes
S(4) C(4) S(2) C(2) -168.1(8) . . . . yes
S(4) C(5) S(3) C(3) -0.2(9) . . . . yes
S(4) C(5) C(6) S(5) 176.6(8) . . . . yes
S(4) C(5) C(6) S(6) -9(1) . . . . yes
S(5) C(6) S(6) C(8) 0.2(9) . . . . yes
S(5) C(7) S(7) C(9) -166.6(8) . . . . yes
S(5) C(7) C(8) S(6) 1(1) . . . . yes
S(5) C(7) C(8) S(8) -177.8(8) . . . . yes
S(6) C(6) S(5) C(7) 0.4(9) . . . . yes
S(6) C(8) S(8) C(10) -168.2(8) . . . . yes
S(6) C(8) C(7) S(7) -179.8(8) . . . . yes
S(7) Cu(3) Cu(2) O(1) -80.3(4) . 5_755 5_755 5_755 yes
S(7) C(7) S(5) C(6) 179.9(8) . . . . yes
S(7) C(7) C(8) S(8) 1(2) . . . . yes
S(7) C(9) C(10) S(8) 72(1) . . . . yes
S(8) C(8) S(6) C(6) 178.4(8) . . . . yes
O(1) Cu(2) S(1) C(1) -6.5(7) . . . . yes
O(1) Cu(2) S(1) C(3) 109.5(6) . . . . yes
C(1) S(1) C(3) C(4) 12(1) . . . . yes
C(1) C(2) S(2) C(4) -51(1) . . . . yes
C(2) S(2) C(4) C(3) 15(1) . . . . yes
C(2) C(1) S(1) C(3) -49(1) . . . . yes
C(3) S(3) C(5) C(6) 171(1) . . . . yes
C(3) C(4) S(4) C(5) 0(1) . . . . yes
C(4) S(4) C(5) C(6) -171(1) . . . . yes
C(4) C(3) S(3) C(5) 0(1) . . . . yes
C(5) C(6) S(5) C(7) 174(1) . . . . yes
C(5) C(6) S(6) C(8) -174(1) . . . . yes
C(6) S(5) C(7) C(8) -1(1) . . . . yes
C(6) S(6) C(8) C(7) 0(1) . . . . yes
C(7) S(7) C(9) C(10) -49(1) . . . . yes
C(7) C(8) S(8) C(10) 10(1) . . . . yes
C(8) S(8) C(10) C(9) -46(1) . . . . yes
C(8) C(7) S(7) C(9) 14(1) . . . . yes
C(8) C(7) S(7) C(9) 14(1) . . . . yes
